data_1546208
loop_
_publ_author_name
'Jel\'inkov\'a, Krist\'yna'
'Surmov\'a, Heda'
'Matelov\'a, Alena'
'Rouchal, Michal'
'Pruckov\'a, Zde\<nka'
'Dastychov\'a, Lenka'
'Ne\<cas, Marek'
'V\'icha, Robert'

_publ_section_title
;
 Cubane Arrives on the Cucurbituril Scene.
;
_journal_issue 10
_journal_name_full 'Organic letters'
_journal_page_first 2698
_journal_page_last 2701
_journal_paper_doi 10.1021/acs.orglett.7b01029
_journal_volume 19
_journal_year 2017
_chemical_formula_sum 'C66 H70 I2 N36 O16'
_chemical_formula_weight 1877.38
_space_group_crystal_system trigonal
_space_group_IT_number 148
_space_group_name_Hall '-R 3'
_space_group_name_H-M_alt 'R -3 :H'
_symmetry_space_group_name_Hall '-R 3'
_symmetry_space_group_name_H-M 'R -3 :H'
_atom_sites_solution_hydrogens geom
_audit_creation_method SHELXL-2016/6
_cell_angle_alpha 90
_cell_angle_beta 90
_cell_angle_gamma 120
_cell_formula_units_Z 9
_cell_length_a 28.8798(2)
_cell_length_b 28.8798(2)
_cell_length_c 25.2097(3)
_cell_measurement_reflns_used 20054
_cell_measurement_temperature 120(2)
_cell_measurement_theta_max 29.8080
_cell_measurement_theta_min 1.8050
_cell_volume 18209.0(3)
_computing_cell_refinement 'CrysAlisPro 1.171.38.46 (Rigaku OD, 2015)'
_computing_data_collection
;
Rigaku CrystalClear-SM Expert 2.1 b32 (Rigaku, 2014)
MSCServDetCCD = {5.7.3.4}
;
_computing_data_reduction 'CrysAlisPro 1.171.38.46 (Rigaku OD, 2015)'
_computing_structure_refinement 'SHELXL-2016/6 (Sheldrick, 2016)'
_computing_structure_solution 'SHELXT 2014/5 (Sheldrick, 2014)'
_diffrn_ambient_temperature 120(2)
_diffrn_measured_fraction_theta_full 0.998
_diffrn_measured_fraction_theta_max 0.853
_diffrn_measurement_device_type 'AFC11 (Right): Eulerian 3 circle'
_diffrn_measurement_method 'Profile data from \w-scans'
_diffrn_radiation_type MoK\a
_diffrn_radiation_wavelength 0.71073
_diffrn_reflns_av_R_equivalents 0.0368
_diffrn_reflns_av_unetI/netI 0.0283
_diffrn_reflns_Laue_measured_fraction_full 0.998
_diffrn_reflns_Laue_measured_fraction_max 0.853
_diffrn_reflns_limit_h_max 40
_diffrn_reflns_limit_h_min -35
_diffrn_reflns_limit_k_max 38
_diffrn_reflns_limit_k_min -39
_diffrn_reflns_limit_l_max 35
_diffrn_reflns_limit_l_min -33
_diffrn_reflns_number 42670
_diffrn_reflns_point_group_measured_fraction_full 0.998
_diffrn_reflns_point_group_measured_fraction_max 0.853
_diffrn_reflns_theta_full 25.242
_diffrn_reflns_theta_max 29.894
_diffrn_reflns_theta_min 1.809
_diffrn_source 'Rotating Anode MicroMax-007HF DW 1.2 kW'
_exptl_absorpt_coefficient_mu 0.864
_exptl_absorpt_correction_T_max 1.00000
_exptl_absorpt_correction_T_min 0.92479
_exptl_absorpt_correction_type multi-scan
_exptl_absorpt_process_details
;
CrysAlisPro 1.171.38.46 (Rigaku Oxford Diffraction, 2015)
Empirical absorption correction using spherical harmonics,
 implemented in SCALE3 ABSPACK scaling algorithm.
;
_exptl_crystal_colour colourless
_exptl_crystal_density_diffrn 1.541
_exptl_crystal_description block
_exptl_crystal_F_000 8568
_exptl_crystal_size_max 0.150
_exptl_crystal_size_mid 0.100
_exptl_crystal_size_min 0.100
_refine_diff_density_max 0.799
_refine_diff_density_min -1.187
_refine_diff_density_rms 0.070
_refine_ls_extinction_method none
_refine_ls_goodness_of_fit_ref 1.026
_refine_ls_hydrogen_treatment constr
_refine_ls_matrix_type full
_refine_ls_number_parameters 542
_refine_ls_number_reflns 9975
_refine_ls_number_restraints 0
_refine_ls_restrained_S_all 1.026
_refine_ls_R_factor_all 0.0474
_refine_ls_R_factor_gt 0.0359
_refine_ls_shift/su_max 0.004
_refine_ls_shift/su_mean 0.000
_refine_ls_structure_factor_coef Fsqd
_refine_ls_weighting_details 'w=1/[\s^2^(Fo^2^)+(0.0452P)^2^+39.3247P] where P=(Fo^2^+2Fc^2^)/3'
_refine_ls_weighting_scheme calc
_refine_ls_wR_factor_gt 0.0876
_refine_ls_wR_factor_ref 0.0935
_reflns_Friedel_coverage 0.000
_reflns_number_gt 8238
_reflns_number_total 9975
_reflns_threshold_expression 'I > 2\s(I)'
_cod_data_source_file ol7b01029_si_003.cif
_cod_data_source_block kj1612a_a_sq
_cod_database_code 1546208
_shelx_shelxl_version_number 2016/6
_shelx_space_group_comment
;
The symmetry employed for this shelxl refinement is uniquely defined
by the following loop, which should always be used as a source of
symmetry information in preference to the above space-group names.
They are only intended as comments.
;
_shelx_estimated_absorpt_t_min 0.881
_shelx_estimated_absorpt_t_max 0.919

loop_
_space_group_symop_operation_xyz
'x, y, z'
'-y, x-y, z'
'-x+y, -x, z'
'x+2/3, y+1/3, z+1/3'
'-y+2/3, x-y+1/3, z+1/3'
'-x+y+2/3, -x+1/3, z+1/3'
'x+1/3, y+2/3, z+2/3'
'-y+1/3, x-y+2/3, z+2/3'
'-x+y+1/3, -x+2/3, z+2/3'
'-x, -y, -z'
'y, -x+y, -z'
'x-y, x, -z'
'-x+2/3, -y+1/3, -z+1/3'
'y+2/3, -x+y+1/3, -z+1/3'
'x-y+2/3, x+1/3, -z+1/3'
'-x+1/3, -y+2/3, -z+2/3'
'y+1/3, -x+y+2/3, -z+2/3'
'x-y+1/3, x+2/3, -z+2/3'

loop_
_atom_site_label
_atom_site_type_symbol
_atom_site_fract_x
_atom_site_fract_y
_atom_site_fract_z
_atom_site_U_iso_or_equiv
_atom_site_adp_type
_atom_site_occupancy
_atom_site_site_symmetry_order
_atom_site_calc_flag
_atom_site_refinement_flags_posn
_atom_site_refinement_flags_adp
I1 I 0.57047(2) 0.46361(2) 0.40241(2) 0.04271(7) Uani 1 1 d . .
N1_1 N 0.32056(7) 0.52627(7) 0.27732(7) 0.0289(4) Uani 1 1 d . .
N2_1 N 0.28646(7) 0.46735(7) 0.33953(7) 0.0300(4) Uani 1 1 d . .
C1_1 C 0.32837(11) 0.56769(10) 0.23850(11) 0.0409(6) Uani 1 1 d . .
H1A_1 H 0.340626 0.560690 0.204775 0.061 Uiso 1 1 calc R U
H1B_1 H 0.355222 0.602884 0.251914 0.061 Uiso 1 1 calc R U
H1C_1 H 0.294475 0.567064 0.232973 0.061 Uiso 1 1 calc R U
C2_1 C 0.27995(9) 0.50230(9) 0.31058(9) 0.0322(5) Uani 1 1 d . .
H2_1 H 0.250935 0.508883 0.313382 0.039 Uiso 1 1 calc R U
C3_1 C 0.35453(9) 0.50633(9) 0.28564(9) 0.0303(5) Uani 1 1 d . .
H3_1 H 0.387096 0.516752 0.267450 0.036 Uiso 1 1 calc R U
C4_1 C 0.33299(9) 0.46937(9) 0.32430(9) 0.0317(5) Uani 1 1 d . .
H4_1 H 0.347312 0.448643 0.338346 0.038 Uiso 1 1 calc R U
C5_1 C 0.24801(10) 0.43058(10) 0.37911(10) 0.0399(6) Uani 1 1 d . .
H5A_1 H 0.230867 0.448521 0.397291 0.048 Uiso 1 1 calc R U
H5B_1 H 0.267397 0.421912 0.406120 0.048 Uiso 1 1 calc R U
C6_1 C 0.20573(10) 0.37988(10) 0.35410(10) 0.0369(5) Uani 1 1 d . .
C7_1 C 0.21509(11) 0.33864(10) 0.32272(11) 0.0433(6) Uani 1 1 d . .
H7_1 H 0.250812 0.342520 0.314881 0.052 Uiso 1 1 calc R U
C8_1 C 0.15981(11) 0.33312(11) 0.38645(10) 0.0444(6) Uani 1 1 d . .
H8_1 H 0.154808 0.333036 0.425708 0.053 Uiso 1 1 calc R U
C9_1 C 0.16382(10) 0.37467(10) 0.31132(11) 0.0422(6) Uani 1 1 d . .
H9_1 H 0.161764 0.405198 0.295127 0.051 Uiso 1 1 calc R U
O1_2 O 0.01933(6) 0.38945(5) 0.41170(5) 0.0235(3) Uani 1 1 d . .
O2_2 O 0.20679(5) 0.54624(6) 0.28073(5) 0.0233(3) Uani 1 1 d . .
O3_2 O 0.09148(5) 0.41865(5) 0.52961(6) 0.0229(3) Uani 1 1 d . .
O4_2 O 0.29192(6) 0.57233(6) 0.40455(6) 0.0266(3) Uani 1 1 d . .
O5_2 O 0.15630(5) 0.34737(5) 0.55697(6) 0.0227(3) Uani 1 1 d . .
O6_2 O 0.36102(5) 0.50802(5) 0.44677(6) 0.0225(3) Uani 1 1 d . .
O7_2 O 0.16769(5) 0.21913(6) 0.50310(6) 0.0257(3) Uani 1 1 d . .
O8_2 O 0.35967(6) 0.38459(5) 0.37731(6) 0.0237(3) Uani 1 1 d . .
N1_2 N 0.04397(6) 0.43323(6) 0.33108(6) 0.0188(3) Uani 1 1 d . .
N2_2 N 0.07338(6) 0.48111(6) 0.40503(6) 0.0188(3) Uani 1 1 d . .
N3_2 N 0.11475(6) 0.50250(6) 0.27684(6) 0.0198(3) Uani 1 1 d . .
N4_2 N 0.15459(6) 0.53745(6) 0.35400(6) 0.0181(3) Uani 1 1 d . .
N5_2 N 0.12997(6) 0.49729(6) 0.48137(6) 0.0172(3) Uani 1 1 d . .
N6_2 N 0.18070(6) 0.48327(6) 0.53776(7) 0.0197(3) Uani 1 1 d . .
N7_2 N 0.21019(6) 0.56005(7) 0.43251(6) 0.0201(3) Uani 1 1 d . .
N8_2 N 0.26076(6) 0.54789(6) 0.49043(7) 0.0210(3) Uani 1 1 d . .
N9_2 N 0.22485(6) 0.43466(6) 0.56509(7) 0.0196(3) Uani 1 1 d . .
N10_2 N 0.24503(6) 0.37156(6) 0.54672(7) 0.0207(3) Uani 1 1 d . .
N11_2 N 0.30427(6) 0.49808(6) 0.51614(7) 0.0199(3) Uani 1 1 d . .
N12_2 N 0.32716(6) 0.43622(6) 0.50384(6) 0.0183(3) Uani 1 1 d . .
N13_2 N 0.25006(6) 0.29662(6) 0.51023(7) 0.0206(3) Uani 1 1 d . .
N14_2 N 0.24351(6) 0.23006(6) 0.46041(6) 0.0202(3) Uani 1 1 d . .
N15_2 N 0.32963(6) 0.36199(6) 0.46349(6) 0.0183(3) Uani 1 1 d . .
N16_2 N 0.31591(6) 0.29711(6) 0.40692(6) 0.0181(3) Uani 1 1 d . .
C1_2 C 0.04337(7) 0.43034(7) 0.38553(7) 0.0182(4) Uani 1 1 d . .
C2_2 C 0.16314(8) 0.52999(7) 0.30177(7) 0.0186(4) Uani 1 1 d . .
C3_2 C 0.07036(7) 0.48843(7) 0.31282(7) 0.0177(3) Uani 1 1 d . .
H3_2 H 0.044343 0.498429 0.298227 0.021 Uiso 1 1 calc R U
C4_2 C 0.09824(7) 0.52035(7) 0.36381(7) 0.0177(4) Uani 1 1 d . .
H4_2 H 0.092556 0.551483 0.368998 0.021 Uiso 1 1 calc R U
C5_2 C 0.08119(7) 0.49276(8) 0.46108(7) 0.0183(4) Uani 1 1 d . .
H5A_2 H 0.081525 0.526691 0.467869 0.022 Uiso 1 1 calc R U
H5B_2 H 0.050542 0.464082 0.480667 0.022 Uiso 1 1 calc R U
C6_2 C 0.19745(7) 0.57965(8) 0.38512(7) 0.0202(4) Uani 1 1 d . .
H6A_2 H 0.229888 0.598220 0.362787 0.024 Uiso 1 1 calc R U
H6B_2 H 0.186819 0.606126 0.395371 0.024 Uiso 1 1 calc R U
C7_2 C 0.12964(7) 0.46164(7) 0.51754(7) 0.0180(4) Uani 1 1 d . .
C8_2 C 0.25766(7) 0.56100(7) 0.43878(8) 0.0191(4) Uani 1 1 d . .
C9_2 C 0.17974(7) 0.54761(7) 0.48161(7) 0.0165(3) Uani 1 1 d . .
H9_2 H 0.174374 0.577763 0.493042 0.020 Uiso 1 1 calc R U
C10_2 C 0.21503(7) 0.53811(7) 0.52164(7) 0.0179(4) Uani 1 1 d . .
H10_2 H 0.225518 0.563106 0.552508 0.022 Uiso 1 1 calc R U
C11_2 C 0.19314(8) 0.45846(8) 0.58065(7) 0.0199(4) Uani 1 1 d . .
H11A_2 H 0.159298 0.430411 0.596531 0.024 Uiso 1 1 calc R U
H11B_2 H 0.212749 0.485655 0.608345 0.024 Uiso 1 1 calc R U
C12_2 C 0.30806(7) 0.54976(7) 0.51152(9) 0.0218(4) Uani 1 1 d . .
H12A_2 H 0.315494 0.566619 0.547036 0.026 Uiso 1 1 calc R U
H12B_2 H 0.338744 0.572771 0.488326 0.026 Uiso 1 1 calc R U
C13_2 C 0.20366(7) 0.38098(8) 0.55630(7) 0.0194(4) Uani 1 1 d . .
C14_2 C 0.33382(7) 0.48350(7) 0.48514(8) 0.0188(4) Uani 1 1 d . .
C15_2 C 0.28246(7) 0.46400(7) 0.56253(8) 0.0193(4) Uani 1 1 d . .
H15_2 H 0.298696 0.483995 0.596132 0.023 Uiso 1 1 calc R U
C16_2 C 0.29672(7) 0.41954(7) 0.55268(7) 0.0185(4) Uani 1 1 d . .
H16_2 H 0.317800 0.416542 0.582608 0.022 Uiso 1 1 calc R U
C17_2 C 0.23769(8) 0.31862(8) 0.55587(8) 0.0229(4) Uani 1 1 d . .
H17A_2 H 0.260773 0.320489 0.585783 0.027 Uiso 1 1 calc R U
H17B_2 H 0.200101 0.294180 0.566336 0.027 Uiso 1 1 calc R U
C18_2 C 0.36024(7) 0.41484(7) 0.48613(8) 0.0200(4) Uani 1 1 d . .
H18A_2 H 0.381144 0.413404 0.516574 0.024 Uiso 1 1 calc R U
H18B_2 H 0.385844 0.439214 0.459275 0.024 Uiso 1 1 calc R U
C19_2 C 0.21504(8) 0.24572(8) 0.49230(8) 0.0208(4) Uani 1 1 d . .
C20_2 C 0.33750(7) 0.35123(7) 0.41248(7) 0.0185(4) Uani 1 1 d . .
C21_2 C 0.30512(7) 0.31415(7) 0.49587(7) 0.0178(4) Uani 1 1 d . .
H21_2 H 0.327399 0.317553 0.527590 0.021 Uiso 1 1 calc R U
C22_2 C 0.29964(7) 0.26978(7) 0.45769(7) 0.0176(4) Uani 1 1 d . .
H22_2 H 0.322858 0.254871 0.468631 0.021 Uiso 1 1 calc R U
C23_2 C 0.22364(8) 0.17464(7) 0.44622(7) 0.0210(4) Uani 1 1 d . .
H23A_2 H 0.248037 0.163220 0.461175 0.025 Uiso 1 1 calc R U
H23B_2 H 0.188167 0.152497 0.462901 0.025 Uiso 1 1 calc R U
C24_2 C 0.33349(7) 0.27585(8) 0.36456(7) 0.0196(4) Uani 1 1 d . .
H24A_2 H 0.355800 0.261945 0.379654 0.024 Uiso 1 1 calc R U
H24B_2 H 0.356005 0.305080 0.339678 0.024 Uiso 1 1 calc R U

loop_
_atom_site_aniso_label
_atom_site_aniso_U_11
_atom_site_aniso_U_22
_atom_site_aniso_U_33
_atom_site_aniso_U_23
_atom_site_aniso_U_13
_atom_site_aniso_U_12
I1 0.02482(9) 0.06109(12) 0.02753(9) 0.00648(7) -0.00372(6) 0.01047(7)
N1_1 0.0295(9) 0.0278(9) 0.0328(9) -0.0039(8) -0.0049(8) 0.0169(8)
N2_1 0.0294(9) 0.0275(9) 0.0293(9) -0.0057(8) -0.0044(8) 0.0114(8)
C1_1 0.0416(14) 0.0347(13) 0.0453(14) 0.0053(11) -0.0061(11) 0.0181(11)
C2_1 0.0276(11) 0.0321(11) 0.0395(12) -0.0080(10) -0.0054(9) 0.0168(9)
C3_1 0.0299(11) 0.0350(12) 0.0318(11) -0.0070(9) -0.0035(9) 0.0205(10)
C4_1 0.0317(11) 0.0313(11) 0.0359(12) -0.0069(10) -0.0077(10) 0.0186(10)
C5_1 0.0378(13) 0.0334(12) 0.0315(12) -0.0027(10) -0.0027(10) 0.0050(10)
C6_1 0.0334(12) 0.0337(12) 0.0334(12) -0.0033(10) -0.0035(10) 0.0092(10)
C7_1 0.0334(13) 0.0360(13) 0.0510(15) -0.0057(12) -0.0037(11) 0.0102(11)
C8_1 0.0410(14) 0.0394(14) 0.0324(12) -0.0048(11) -0.0039(11) 0.0048(11)
C9_1 0.0371(13) 0.0334(13) 0.0441(14) 0.0007(11) -0.0105(11) 0.0086(11)
O1_2 0.0245(7) 0.0203(7) 0.0199(6) 0.0041(5) 0.0032(6) 0.0070(6)
O2_2 0.0188(7) 0.0254(7) 0.0237(7) 0.0017(6) 0.0042(5) 0.0096(6)
O3_2 0.0195(7) 0.0179(7) 0.0286(7) 0.0044(6) 0.0021(6) 0.0073(6)
O4_2 0.0204(7) 0.0284(7) 0.0306(8) 0.0004(6) 0.0061(6) 0.0118(6)
O5_2 0.0171(6) 0.0216(7) 0.0268(7) 0.0013(6) 0.0020(5) 0.0078(6)
O6_2 0.0205(7) 0.0183(6) 0.0254(7) 0.0034(6) 0.0015(6) 0.0071(6)
O7_2 0.0175(7) 0.0244(7) 0.0301(7) 0.0017(6) 0.0047(6) 0.0067(6)
O8_2 0.0237(7) 0.0211(7) 0.0244(7) 0.0059(6) 0.0048(6) 0.0097(6)
N1_2 0.0190(8) 0.0180(8) 0.0165(7) 0.0006(6) 0.0008(6) 0.0071(6)
N2_2 0.0187(7) 0.0188(8) 0.0154(7) 0.0017(6) 0.0007(6) 0.0068(6)
N3_2 0.0169(7) 0.0206(8) 0.0166(7) -0.0012(6) 0.0024(6) 0.0055(6)
N4_2 0.0160(7) 0.0184(7) 0.0178(7) 0.0000(6) 0.0008(6) 0.0070(6)
N5_2 0.0146(7) 0.0148(7) 0.0206(7) 0.0021(6) -0.0007(6) 0.0061(6)
N6_2 0.0164(7) 0.0180(8) 0.0247(8) 0.0053(6) 0.0004(6) 0.0086(6)
N7_2 0.0162(7) 0.0241(8) 0.0194(7) 0.0024(6) 0.0017(6) 0.0098(7)
N8_2 0.0155(7) 0.0207(8) 0.0275(8) 0.0054(7) 0.0019(6) 0.0094(6)
N9_2 0.0176(7) 0.0185(8) 0.0252(8) 0.0000(6) -0.0001(6) 0.0108(6)
N10_2 0.0172(7) 0.0161(7) 0.0296(8) 0.0028(7) 0.0041(7) 0.0089(6)
N11_2 0.0191(8) 0.0156(7) 0.0254(8) 0.0022(6) -0.0003(6) 0.0090(6)
N12_2 0.0181(7) 0.0157(7) 0.0215(8) 0.0020(6) 0.0015(6) 0.0086(6)
N13_2 0.0183(8) 0.0183(8) 0.0249(8) 0.0005(6) 0.0052(6) 0.0089(6)
N14_2 0.0164(7) 0.0170(7) 0.0231(8) -0.0013(6) 0.0026(6) 0.0053(6)
N15_2 0.0183(7) 0.0142(7) 0.0210(7) 0.0018(6) 0.0032(6) 0.0070(6)
N16_2 0.0182(7) 0.0176(7) 0.0175(7) 0.0007(6) 0.0015(6) 0.0081(6)
C1_2 0.0163(8) 0.0211(9) 0.0190(8) 0.0014(7) 0.0012(7) 0.0107(7)
C2_2 0.0212(9) 0.0144(8) 0.0197(8) 0.0029(7) 0.0028(7) 0.0084(7)
C3_2 0.0172(8) 0.0170(8) 0.0181(8) 0.0019(7) 0.0010(7) 0.0079(7)
C4_2 0.0174(8) 0.0184(9) 0.0184(8) 0.0021(7) 0.0018(7) 0.0097(7)
C5_2 0.0165(8) 0.0214(9) 0.0172(8) -0.0005(7) 0.0001(7) 0.0096(7)
C6_2 0.0180(9) 0.0184(9) 0.0194(9) 0.0022(7) 0.0003(7) 0.0055(7)
C7_2 0.0189(9) 0.0175(8) 0.0189(8) -0.0012(7) 0.0015(7) 0.0101(7)
C8_2 0.0168(8) 0.0134(8) 0.0250(9) -0.0016(7) 0.0009(7) 0.0061(7)
C9_2 0.0151(8) 0.0144(8) 0.0193(8) 0.0008(7) 0.0008(7) 0.0068(7)
C10_2 0.0185(8) 0.0146(8) 0.0208(9) -0.0018(7) -0.0012(7) 0.0084(7)
C11_2 0.0220(9) 0.0230(9) 0.0194(8) 0.0032(7) 0.0027(7) 0.0147(8)
C12_2 0.0150(8) 0.0139(8) 0.0349(11) -0.0016(8) -0.0051(8) 0.0059(7)
C13_2 0.0189(9) 0.0220(9) 0.0180(8) 0.0018(7) 0.0016(7) 0.0108(8)
C14_2 0.0156(8) 0.0158(8) 0.0226(9) -0.0019(7) -0.0057(7) 0.0061(7)
C15_2 0.0171(9) 0.0200(9) 0.0215(9) -0.0008(7) -0.0038(7) 0.0098(7)
C16_2 0.0171(8) 0.0188(9) 0.0205(9) 0.0020(7) -0.0002(7) 0.0098(7)
C17_2 0.0259(10) 0.0168(9) 0.0266(10) 0.0038(8) 0.0081(8) 0.0112(8)
C18_2 0.0158(8) 0.0162(8) 0.0265(9) 0.0001(7) 0.0011(7) 0.0070(7)
C19_2 0.0215(9) 0.0212(9) 0.0205(9) 0.0036(7) 0.0016(7) 0.0113(8)
C20_2 0.0151(8) 0.0207(9) 0.0212(9) 0.0020(7) -0.0003(7) 0.0100(7)
C21_2 0.0174(8) 0.0169(8) 0.0198(8) 0.0021(7) 0.0011(7) 0.0090(7)
C22_2 0.0163(8) 0.0163(8) 0.0182(8) 0.0012(7) 0.0007(7) 0.0066(7)
C23_2 0.0244(9) 0.0166(9) 0.0175(8) 0.0016(7) 0.0030(7) 0.0069(8)
C24_2 0.0156(8) 0.0201(9) 0.0198(9) -0.0001(7) 0.0018(7) 0.0064(7)

loop_
_atom_type_symbol
_atom_type_description
_atom_type_scat_dispersion_real
_atom_type_scat_dispersion_imag
_atom_type_scat_source
C C 0.0033 0.0016 'International Tables Vol C Tables 4.2.6.8 and 6.1.1.4'
H H 0.0000 0.0000 'International Tables Vol C Tables 4.2.6.8 and 6.1.1.4'
N N 0.0061 0.0033 'International Tables Vol C Tables 4.2.6.8 and 6.1.1.4'
O O 0.0106 0.0060 'International Tables Vol C Tables 4.2.6.8 and 6.1.1.4'
I I -0.4742 1.8119 'International Tables Vol C Tables 4.2.6.8 and 6.1.1.4'

loop_
_geom_angle_atom_site_label_1
_geom_angle_atom_site_label_2
_geom_angle_atom_site_label_3
_geom_angle
_geom_angle_site_symmetry_1
_geom_angle_site_symmetry_3
C2_1 N1_1 C3_1 108.36(19) . .
C2_1 N1_1 C1_1 125.6(2) . .
C3_1 N1_1 C1_1 126.0(2) . .
C2_1 N2_1 C4_1 108.71(19) . .
C2_1 N2_1 C5_1 125.1(2) . .
C4_1 N2_1 C5_1 126.1(2) . .
N1_1 C1_1 H1A_1 109.5 . .
N1_1 C1_1 H1B_1 109.5 . .
H1A_1 C1_1 H1B_1 109.5 . .
N1_1 C1_1 H1C_1 109.5 . .
H1A_1 C1_1 H1C_1 109.5 . .
H1B_1 C1_1 H1C_1 109.5 . .
N1_1 C2_1 N2_1 108.7(2) . .
N1_1 C2_1 H2_1 125.7 . .
N2_1 C2_1 H2_1 125.7 . .
C4_1 C3_1 N1_1 107.3(2) . .
C4_1 C3_1 H3_1 126.3 . .
N1_1 C3_1 H3_1 126.3 . .
C3_1 C4_1 N2_1 106.9(2) . .
C3_1 C4_1 H4_1 126.5 . .
N2_1 C4_1 H4_1 126.5 . .
N2_1 C5_1 C6_1 111.8(2) . .
N2_1 C5_1 H5A_1 109.3 . .
C6_1 C5_1 H5A_1 109.3 . .
N2_1 C5_1 H5B_1 109.3 . .
C6_1 C5_1 H5B_1 109.3 . .
H5A_1 C5_1 H5B_1 107.9 . .
C5_1 C6_1 C7_1 126.2(2) . .
C5_1 C6_1 C8_1 123.2(2) . .
C7_1 C6_1 C8_1 90.1(2) . .
C5_1 C6_1 C9_1 126.5(2) . .
C7_1 C6_1 C9_1 89.89(19) . .
C8_1 C6_1 C9_1 89.72(19) . .
C8_1 C7_1 C6_1 90.1(2) 16 .
C8_1 C7_1 C9_1 90.19(19) 16 16
C6_1 C7_1 C9_1 89.9(2) . 16
C8_1 C7_1 H7_1 125.2 16 .
C6_1 C7_1 H7_1 125.2 . .
C9_1 C7_1 H7_1 125.2 16 .
C7_1 C8_1 C9_1 90.32(19) 16 16
C7_1 C8_1 C6_1 90.2(2) 16 .
C9_1 C8_1 C6_1 89.9(2) 16 .
C7_1 C8_1 H8_1 125.2 16 .
C9_1 C8_1 H8_1 125.2 16 .
C6_1 C8_1 H8_1 125.2 . .
C8_1 C9_1 C7_1 90.2(2) 16 16
C8_1 C9_1 C6_1 89.7(2) 16 .
C7_1 C9_1 C6_1 89.89(19) 16 .
C8_1 C9_1 H9_1 125.3 16 .
C7_1 C9_1 H9_1 125.3 16 .
C6_1 C9_1 H9_1 125.3 . .
C1_2 N1_2 C24_2 118.25(15) . 16
C1_2 N1_2 C3_2 111.47(15) . .
C24_2 N1_2 C3_2 121.62(15) 16 .
C1_2 N2_2 C4_2 112.59(15) . .
C1_2 N2_2 C5_2 122.89(16) . .
C4_2 N2_2 C5_2 124.43(15) . .
C2_2 N3_2 C23_2 122.72(16) . 16
C2_2 N3_2 C3_2 112.23(15) . .
C23_2 N3_2 C3_2 124.95(15) 16 .
C2_2 N4_2 C6_2 120.14(15) . .
C2_2 N4_2 C4_2 111.38(15) . .
C6_2 N4_2 C4_2 121.75(15) . .
C7_2 N5_2 C5_2 121.86(15) . .
C7_2 N5_2 C9_2 112.47(15) . .
C5_2 N5_2 C9_2 121.87(15) . .
C7_2 N6_2 C11_2 121.93(16) . .
C7_2 N6_2 C10_2 112.63(15) . .
C11_2 N6_2 C10_2 123.52(16) . .
C8_2 N7_2 C6_2 122.47(16) . .
C8_2 N7_2 C9_2 112.51(15) . .
C6_2 N7_2 C9_2 123.94(15) . .
C8_2 N8_2 C10_2 113.14(15) . .
C8_2 N8_2 C12_2 122.11(16) . .
C10_2 N8_2 C12_2 124.42(17) . .
C13_2 N9_2 C15_2 112.88(15) . .
C13_2 N9_2 C11_2 123.40(16) . .
C15_2 N9_2 C11_2 123.44(15) . .
C13_2 N10_2 C16_2 111.99(15) . .
C13_2 N10_2 C17_2 119.81(16) . .
C16_2 N10_2 C17_2 121.86(16) . .
C14_2 N11_2 C12_2 122.30(16) . .
C14_2 N11_2 C15_2 112.12(15) . .
C12_2 N11_2 C15_2 123.18(16) . .
C14_2 N12_2 C18_2 121.95(16) . .
C14_2 N12_2 C16_2 112.65(15) . .
C18_2 N12_2 C16_2 122.83(15) . .
C19_2 N13_2 C17_2 121.31(16) . .
C19_2 N13_2 C21_2 112.41(15) . .
C17_2 N13_2 C21_2 120.93(16) . .
C19_2 N14_2 C22_2 112.55(15) . .
C19_2 N14_2 C23_2 122.33(16) . .
C22_2 N14_2 C23_2 122.18(16) . .
C20_2 N15_2 C18_2 121.86(16) . .
C20_2 N15_2 C21_2 111.74(15) . .
C18_2 N15_2 C21_2 122.27(15) . .
C20_2 N16_2 C24_2 120.30(15) . .
C20_2 N16_2 C22_2 111.63(15) . .
C24_2 N16_2 C22_2 120.48(15) . .
O1_2 C1_2 N2_2 126.24(17) . .
O1_2 C1_2 N1_2 125.59(17) . .
N2_2 C1_2 N1_2 108.17(16) . .
O2_2 C2_2 N3_2 125.53(17) . .
O2_2 C2_2 N4_2 125.83(18) . .
N3_2 C2_2 N4_2 108.63(16) . .
N3_2 C3_2 N1_2 114.16(15) . .
N3_2 C3_2 C4_2 103.17(14) . .
N1_2 C3_2 C4_2 102.75(14) . .
N3_2 C3_2 H3_2 112.0 . .
N1_2 C3_2 H3_2 112.0 . .
C4_2 C3_2 H3_2 112.0 . .
N2_2 C4_2 N4_2 114.86(15) . .
N2_2 C4_2 C3_2 102.96(14) . .
N4_2 C4_2 C3_2 102.66(14) . .
N2_2 C4_2 H4_2 111.9 . .
N4_2 C4_2 H4_2 111.9 . .
C3_2 C4_2 H4_2 111.9 . .
N5_2 C5_2 N2_2 113.58(15) . .
N5_2 C5_2 H5A_2 108.8 . .
N2_2 C5_2 H5A_2 108.8 . .
N5_2 C5_2 H5B_2 108.8 . .
N2_2 C5_2 H5B_2 108.8 . .
H5A_2 C5_2 H5B_2 107.7 . .
N7_2 C6_2 N4_2 113.16(15) . .
N7_2 C6_2 H6A_2 108.9 . .
N4_2 C6_2 H6A_2 108.9 . .
N7_2 C6_2 H6B_2 108.9 . .
N4_2 C6_2 H6B_2 108.9 . .
H6A_2 C6_2 H6B_2 107.8 . .
O3_2 C7_2 N5_2 126.50(17) . .
O3_2 C7_2 N6_2 125.98(17) . .
N5_2 C7_2 N6_2 107.51(15) . .
O4_2 C8_2 N7_2 126.21(18) . .
O4_2 C8_2 N8_2 125.86(18) . .
N7_2 C8_2 N8_2 107.92(16) . .
N5_2 C9_2 N7_2 114.77(15) . .
N5_2 C9_2 C10_2 103.62(14) . .
N7_2 C9_2 C10_2 103.13(14) . .
N5_2 C9_2 H9_2 111.6 . .
N7_2 C9_2 H9_2 111.6 . .
C10_2 C9_2 H9_2 111.6 . .
N8_2 C10_2 N6_2 115.37(15) . .
N8_2 C10_2 C9_2 103.25(15) . .
N6_2 C10_2 C9_2 103.02(14) . .
N8_2 C10_2 H10_2 111.5 . .
N6_2 C10_2 H10_2 111.5 . .
C9_2 C10_2 H10_2 111.5 . .
N6_2 C11_2 N9_2 114.07(15) . .
N6_2 C11_2 H11A_2 108.7 . .
N9_2 C11_2 H11A_2 108.7 . .
N6_2 C11_2 H11B_2 108.7 . .
N9_2 C11_2 H11B_2 108.7 . .
H11A_2 C11_2 H11B_2 107.6 . .
N8_2 C12_2 N11_2 114.19(15) . .
N8_2 C12_2 H12A_2 108.7 . .
N11_2 C12_2 H12A_2 108.7 . .
N8_2 C12_2 H12B_2 108.7 . .
N11_2 C12_2 H12B_2 108.7 . .
H12A_2 C12_2 H12B_2 107.6 . .
O5_2 C13_2 N9_2 125.97(17) . .
O5_2 C13_2 N10_2 125.85(18) . .
N9_2 C13_2 N10_2 108.18(16) . .
O6_2 C14_2 N12_2 125.50(18) . .
O6_2 C14_2 N11_2 126.26(17) . .
N12_2 C14_2 N11_2 108.23(16) . .
N9_2 C15_2 N11_2 114.57(15) . .
N9_2 C15_2 C16_2 103.09(15) . .
N11_2 C15_2 C16_2 103.12(15) . .
N9_2 C15_2 H15_2 111.8 . .
N11_2 C15_2 H15_2 111.8 . .
C16_2 C15_2 H15_2 111.8 . .
N12_2 C16_2 N10_2 113.17(15) . .
N12_2 C16_2 C15_2 103.23(14) . .
N10_2 C16_2 C15_2 103.58(14) . .
N12_2 C16_2 H16_2 112.1 . .
N10_2 C16_2 H16_2 112.1 . .
C15_2 C16_2 H16_2 112.1 . .
N13_2 C17_2 N10_2 113.50(16) . .
N13_2 C17_2 H17A_2 108.9 . .
N10_2 C17_2 H17A_2 108.9 . .
N13_2 C17_2 H17B_2 108.9 . .
N10_2 C17_2 H17B_2 108.9 . .
H17A_2 C17_2 H17B_2 107.7 . .
N12_2 C18_2 N15_2 112.82(15) . .
N12_2 C18_2 H18A_2 109.0 . .
N15_2 C18_2 H18A_2 109.0 . .
N12_2 C18_2 H18B_2 109.0 . .
N15_2 C18_2 H18B_2 109.0 . .
H18A_2 C18_2 H18B_2 107.8 . .
O7_2 C19_2 N14_2 126.11(18) . .
O7_2 C19_2 N13_2 126.35(18) . .
N14_2 C19_2 N13_2 107.54(16) . .
O8_2 C20_2 N15_2 125.52(18) . .
O8_2 C20_2 N16_2 125.64(18) . .
N15_2 C20_2 N16_2 108.83(16) . .
N15_2 C21_2 N13_2 113.61(15) . .
N15_2 C21_2 C22_2 103.79(14) . .
N13_2 C21_2 C22_2 103.05(14) . .
N15_2 C21_2 H21_2 111.9 . .
N13_2 C21_2 H21_2 111.9 . .
C22_2 C21_2 H21_2 111.9 . .
N14_2 C22_2 N16_2 113.75(15) . .
N14_2 C22_2 C21_2 103.75(14) . .
N16_2 C22_2 C21_2 103.12(14) . .
N14_2 C22_2 H22_2 111.9 . .
N16_2 C22_2 H22_2 111.9 . .
C21_2 C22_2 H22_2 111.9 . .
N3_2 C23_2 N14_2 114.63(16) 16 .
N3_2 C23_2 H23A_2 108.6 16 .
N14_2 C23_2 H23A_2 108.6 . .
N3_2 C23_2 H23B_2 108.6 16 .
N14_2 C23_2 H23B_2 108.6 . .
H23A_2 C23_2 H23B_2 107.6 . .
N16_2 C24_2 N1_2 112.64(15) . 16
N16_2 C24_2 H24A_2 109.1 . .
N1_2 C24_2 H24A_2 109.1 16 .
N16_2 C24_2 H24B_2 109.1 . .
N1_2 C24_2 H24B_2 109.1 16 .
H24A_2 C24_2 H24B_2 107.8 . .

loop_
_geom_bond_atom_site_label_1
_geom_bond_atom_site_label_2
_geom_bond_distance
_geom_bond_site_symmetry_2
N1_1 C2_1 1.321(3) .
N1_1 C3_1 1.380(3) .
N1_1 C1_1 1.473(3) .
N2_1 C2_1 1.333(3) .
N2_1 C4_1 1.370(3) .
N2_1 C5_1 1.475(3) .
C1_1 H1A_1 0.9800 .
C1_1 H1B_1 0.9800 .
C1_1 H1C_1 0.9800 .
C2_1 H2_1 0.9500 .
C3_1 C4_1 1.346(3) .
C3_1 H3_1 0.9500 .
C4_1 H4_1 0.9500 .
C5_1 C6_1 1.498(3) .
C5_1 H5A_1 0.9900 .
C5_1 H5B_1 0.9900 .
C6_1 C7_1 1.562(4) .
C6_1 C8_1 1.567(4) .
C6_1 C9_1 1.571(3) .
C7_1 C8_1 1.560(4) 16
C7_1 C9_1 1.565(4) 16
C7_1 H7_1 1.0000 .
C8_1 C9_1 1.561(4) 16
C8_1 H8_1 1.0000 .
C9_1 H9_1 1.0000 .
O1_2 C1_2 1.222(2) .
O2_2 C2_2 1.225(2) .
O3_2 C7_2 1.217(2) .
O4_2 C8_2 1.227(2) .
O5_2 C13_2 1.219(2) .
O6_2 C14_2 1.224(2) .
O7_2 C19_2 1.218(2) .
O8_2 C20_2 1.228(2) .
N1_2 C1_2 1.375(2) .
N1_2 C24_2 1.448(2) 16
N1_2 C3_2 1.456(2) .
N2_2 C1_2 1.368(2) .
N2_2 C4_2 1.437(2) .
N2_2 C5_2 1.444(2) .
N3_2 C2_2 1.367(2) .
N3_2 C23_2 1.446(2) 16
N3_2 C3_2 1.453(2) .
N4_2 C2_2 1.376(2) .
N4_2 C6_2 1.458(2) .
N4_2 C4_2 1.466(2) .
N5_2 C7_2 1.372(2) .
N5_2 C5_2 1.442(2) .
N5_2 C9_2 1.445(2) .
N6_2 C7_2 1.379(2) .
N6_2 C11_2 1.439(2) .
N6_2 C10_2 1.444(2) .
N7_2 C8_2 1.367(2) .
N7_2 C6_2 1.446(2) .
N7_2 C9_2 1.456(2) .
N8_2 C8_2 1.371(3) .
N8_2 C10_2 1.439(2) .
N8_2 C12_2 1.441(2) .
N9_2 C13_2 1.370(2) .
N9_2 C15_2 1.443(2) .
N9_2 C11_2 1.447(2) .
N10_2 C13_2 1.373(2) .
N10_2 C16_2 1.450(2) .
N10_2 C17_2 1.453(2) .
N11_2 C14_2 1.370(3) .
N11_2 C12_2 1.446(2) .
N11_2 C15_2 1.454(2) .
N12_2 C14_2 1.364(2) .
N12_2 C18_2 1.444(2) .
N12_2 C16_2 1.448(2) .
N13_2 C19_2 1.379(3) .
N13_2 C17_2 1.443(2) .
N13_2 C21_2 1.453(2) .
N14_2 C19_2 1.378(2) .
N14_2 C22_2 1.445(2) .
N14_2 C23_2 1.449(2) .
N15_2 C20_2 1.368(2) .
N15_2 C18_2 1.445(2) .
N15_2 C21_2 1.448(2) .
N16_2 C20_2 1.370(2) .
N16_2 C24_2 1.444(2) .
N16_2 C22_2 1.453(2) .
C3_2 C4_2 1.552(3) .
C3_2 H3_2 1.0000 .
C4_2 H4_2 1.0000 .
C5_2 H5A_2 0.9900 .
C5_2 H5B_2 0.9900 .
C6_2 H6A_2 0.9900 .
C6_2 H6B_2 0.9900 .
C9_2 C10_2 1.553(2) .
C9_2 H9_2 1.0000 .
C10_2 H10_2 1.0000 .
C11_2 H11A_2 0.9900 .
C11_2 H11B_2 0.9900 .
C12_2 H12A_2 0.9900 .
C12_2 H12B_2 0.9900 .
C15_2 C16_2 1.552(3) .
C15_2 H15_2 1.0000 .
C16_2 H16_2 1.0000 .
C17_2 H17A_2 0.9900 .
C17_2 H17B_2 0.9900 .
C18_2 H18A_2 0.9900 .
C18_2 H18B_2 0.9900 .
C21_2 C22_2 1.546(3) .
C21_2 H21_2 1.0000 .
C22_2 H22_2 1.0000 .
C23_2 H23A_2 0.9900 .
C23_2 H23B_2 0.9900 .
C24_2 H24A_2 0.9900 .
C24_2 H24B_2 0.9900 .
